data_1509127
loop_
_publ_author_name
'Methfessel, S.'
'Ihrig, H.'

_publ_section_title
;
 Martensitic transformation in CeAg~x~In~1-x~ and other lanthanide compounds
;
_journal_issue 4
_journal_name_full 'Zeitschrift f\"ur Physik B'
_journal_page_first 381
_journal_page_last 383
_journal_paper_doi 10.1007/BF01351529
_journal_volume 24
_journal_year 1976
_chemical_formula_sum 'Ag0.5 Ce In0.5'
_chemical_name_systematic 'Silver indium cerium (0.5/0.5/1) - LT'
_space_group_IT_number 123
_symmetry_space_group_name_Hall '-P 4 2'
_symmetry_space_group_name_H-M 'P 4/m m m'
_cell_angle_alpha 90
_cell_angle_beta 90
_cell_angle_gamma 90
_cell_formula_units_Z 1
_cell_length_a 3.732
_cell_length_b 3.732
_cell_length_c 3.944
_cell_volume 54.931
_citation_journal_id_ASTM ZPBBDJ
_cod_data_source_file silver0-1_95.cif
_cod_data_source_block Ag0.5Ce1In0.5
_cod_original_cell_volume 54.93134
_cod_original_formula_sum 'Ag0.5 Ce1 In0.5'
_cod_database_code 1509127

loop_
_symmetry_equiv_pos_as_xyz
x,y,z
-y,x,z
-x,-y,z
y,-x,z
x,-y,-z
y,x,-z
-x,y,-z
-y,-x,-z
-x,-y,-z
y,-x,-z
x,y,-z
-y,x,-z
-x,y,z
-y,-x,z
x,-y,z
y,x,z

loop_
_atom_site_label
_atom_site_type_symbol
_atom_site_fract_x
_atom_site_fract_y
_atom_site_fract_z
_atom_site_occupancy
Ce1 Ce 0 0 0 1
In1 In 0.5 0.5 0.5 0.5
Ag1 Ag 0.5 0.5 0.5 0.5
